data_7232126
loop_
_publ_author_name
'Bosch, Eric'
'Kruse, Samantha J.'
'Groeneman, Ryan H.'

_publ_section_title
;
 Infinite and discrete halogen bonded assemblies based upon
 1,2-bis(iodoethynyl)benzene
;
_journal_issue 6
_journal_name_full CrystEngComm
_journal_page_first 990
_journal_paper_doi 10.1039/C8CE01984C
_journal_volume 21
_journal_year 2019
_chemical_formula_moiety 'C10 H4 I2, C12 H10 N2'
_chemical_formula_sum 'C22 H14 I2 N2'
_chemical_formula_weight 560.15
_chemical_name_common 'Cocrystal between 1,2-bis(iodoethynyl)benzene and trans-1,2-bis(4-pyridyl)ethene'
_space_group_crystal_system monoclinic
_space_group_IT_number 15
_space_group_name_Hall '-C 2yc'
_space_group_name_H-M_alt 'C 1 2/c 1'
_symmetry_space_group_name_Hall '-C 2yc'
_symmetry_space_group_name_H-M 'C 1 2/c 1'
_atom_sites_solution_hydrogens geom
_audit_creation_method SHELXL-2018/3
_audit_update_record
;
2018-11-16 deposited with the CCDC.
2019-01-08 downloaded from the CCDC.
;
_cell_angle_alpha 90
_cell_angle_beta 107.973(8)
_cell_angle_gamma 90
_cell_formula_units_Z 4
_cell_length_a 12.8031(15)
_cell_length_b 9.5117(13)
_cell_length_c 17.856(3)
_cell_measurement_reflns_used 703
_cell_measurement_temperature 298(2)
_cell_measurement_theta_max 18.13
_cell_measurement_theta_min 2.40
_cell_volume 2068.4(5)
_computing_cell_refinement 'SAINT V8.34A (Bruker AXS Inc., 2013)'
_computing_data_collection 'Bruker APEX2'
_computing_data_reduction 'SAINT V8.34A (Bruker AXS Inc., 2013)'
_computing_structure_refinement 'SHELXL-2018/3 (Sheldrick, 2018)'
_computing_structure_solution 'SHELXT 2018/2 (Sheldrick, 2018)'
_diffrn_ambient_temperature 299(2)
_diffrn_detector_area_resol_mean 8
_diffrn_measured_fraction_theta_full 0.998
_diffrn_measured_fraction_theta_max 0.998
_diffrn_measurement_device_type 'Bruker SMART APEX CCD area detector'
_diffrn_measurement_method '\f and \w scans'
_diffrn_radiation_type MoK\a
_diffrn_radiation_wavelength 0.71073
_diffrn_reflns_av_R_equivalents 0.1041
_diffrn_reflns_av_unetI/netI 0.1326
_diffrn_reflns_Laue_measured_fraction_full 0.998
_diffrn_reflns_Laue_measured_fraction_max 0.998
_diffrn_reflns_limit_h_max 14
_diffrn_reflns_limit_h_min -15
_diffrn_reflns_limit_k_max 9
_diffrn_reflns_limit_k_min -11
_diffrn_reflns_limit_l_max 21
_diffrn_reflns_limit_l_min -21
_diffrn_reflns_number 6169
_diffrn_reflns_point_group_measured_fraction_full 0.998
_diffrn_reflns_point_group_measured_fraction_max 0.998
_diffrn_reflns_theta_full 25.150
_diffrn_reflns_theta_max 25.150
_diffrn_reflns_theta_min 2.398
_diffrn_source 'sealed tube'
_exptl_absorpt_coefficient_mu 3.048
_exptl_absorpt_correction_T_max 0.7452
_exptl_absorpt_correction_T_min 0.6100
_exptl_absorpt_correction_type multi-scan
_exptl_absorpt_process_details 'SADABS V2016/2 (Bruker AXS)'
_exptl_crystal_colour brown
_exptl_crystal_density_diffrn 1.799
_exptl_crystal_description rod
_exptl_crystal_F_000 1064
_exptl_crystal_recrystallization_method 'Re-crystallisation from solvent: ethanol'
_exptl_crystal_size_max 0.222
_exptl_crystal_size_mid 0.087
_exptl_crystal_size_min 0.071
_refine_diff_density_max 2.069
_refine_diff_density_min -0.714
_refine_diff_density_rms 0.185
_refine_ls_extinction_method none
_refine_ls_goodness_of_fit_ref 0.971
_refine_ls_hydrogen_treatment constr
_refine_ls_matrix_type full
_refine_ls_number_parameters 118
_refine_ls_number_reflns 1860
_refine_ls_number_restraints 24
_refine_ls_restrained_S_all 0.965
_refine_ls_R_factor_all 0.2029
_refine_ls_R_factor_gt 0.0862
_refine_ls_shift/su_max 0.000
_refine_ls_shift/su_mean 0.000
_refine_ls_structure_factor_coef Fsqd
_refine_ls_weighting_details 'w=1/[\s^2^(Fo^2^)+(0.1259P)^2^] where P=(Fo^2^+2Fc^2^)/3'
_refine_ls_weighting_scheme calc
_refine_ls_wR_factor_gt 0.1880
_refine_ls_wR_factor_ref 0.2472
_reflns_Friedel_coverage 0.000
_reflns_number_gt 782
_reflns_number_total 1860
_reflns_threshold_expression 'I > 2\s(I)'
_cod_data_source_file c8ce01984c1.cif
_cod_data_source_block r12118_a
_cod_depositor_comments 'Adding full bibliography for 7232124--7232126.cif.'
_cod_database_code 7232126
_shelx_shelxl_version_number 2018/3
_shelx_space_group_comment
;
The symmetry employed for this shelxl refinement is uniquely defined
by the following loop, which should always be used as a source of
symmetry information in preference to the above space-group names.
They are only intended as comments.
;
_shelx_estimated_absorpt_t_max 0.813
_shelx_estimated_absorpt_t_min 0.551

loop_
_space_group_symop_operation_xyz
'x, y, z'
'-x, y, -z+1/2'
'x+1/2, y+1/2, z'
'-x+1/2, y+1/2, -z+1/2'
'-x, -y, -z'
'x, -y, z-1/2'
'-x+1/2, -y+1/2, -z'
'x+1/2, -y+1/2, z-1/2'

loop_
_atom_site_label
_atom_site_type_symbol
_atom_site_fract_x
_atom_site_fract_y
_atom_site_fract_z
_atom_site_U_iso_or_equiv
_atom_site_adp_type
_atom_site_occupancy
_atom_site_site_symmetry_order
_atom_site_calc_flag
_atom_site_refinement_flags_posn
_atom_site_refinement_flags_adp
I1 I 0.37071(10) 0.47372(13) 0.37690(8) 0.0760(6) Uani 1 1 d . U
N1 N 0.3181(13) 0.2102(16) 0.4318(10) 0.078(4) Uani 1 1 d . U
C1 C 0.3786(17) 0.135(2) 0.4924(12) 0.091(6) Uani 1 1 d . U
H1 H 0.442577 0.175567 0.525087 0.109 Uiso 1 1 calc R U
C2 C 0.3528(16) 0.000(2) 0.5102(13) 0.084(5) Uani 1 1 d . U
H2 H 0.395313 -0.046583 0.555009 0.101 Uiso 1 1 calc R U
C3 C 0.2601(17) -0.062(2) 0.4580(12) 0.079(5) Uani 1 1 d . U
C4 C 0.2016(15) 0.0100(19) 0.3973(12) 0.074(5) Uani 1 1 d . U
H4 H 0.139843 -0.029815 0.361597 0.089 Uiso 1 1 calc R U
C5 C 0.2318(15) 0.144(2) 0.3866(12) 0.086(6) Uani 1 1 d . U
H5 H 0.187167 0.193352 0.343477 0.103 Uiso 1 1 calc R U
C6 C 0.229(2) -0.212(2) 0.4728(13) 0.096(7) Uani 1 1 d . U
H6 H 0.170363 -0.250696 0.433809 0.115 Uiso 1 1 calc R U
C7 C 0.4094(15) 0.653(2) 0.3327(11) 0.078(5) Uani 1 1 d . U
C8 C 0.4352(18) 0.755(2) 0.3044(12) 0.081(6) Uani 1 1 d . U
C9 C 0.4664(12) 0.8826(17) 0.2753(9) 0.056(4) Uani 1 1 d . U
C10 C 0.4332(19) 1.0077(18) 0.2980(12) 0.083(6) Uani 1 1 d . U
H10 H 0.387382 1.009209 0.329552 0.099 Uiso 1 1 calc R U
C11 C 0.4684(19) 1.1319(19) 0.2736(12) 0.097(8) Uani 1 1 d . U
H11 H 0.447659 1.217133 0.290250 0.117 Uiso 1 1 calc R U

loop_
_atom_site_aniso_label
_atom_site_aniso_U_11
_atom_site_aniso_U_22
_atom_site_aniso_U_33
_atom_site_aniso_U_23
_atom_site_aniso_U_13
_atom_site_aniso_U_12
I1 0.0859(10) 0.0706(9) 0.0883(10) 0.0017(7) 0.0514(8) -0.0029(7)
N1 0.083(11) 0.060(9) 0.102(13) 0.008(8) 0.042(9) 0.009(7)
C1 0.087(14) 0.101(13) 0.083(13) 0.006(10) 0.024(10) -0.003(10)
C2 0.069(12) 0.092(12) 0.087(13) 0.027(10) 0.019(9) 0.023(8)
C3 0.082(12) 0.077(11) 0.092(13) 0.019(9) 0.045(9) 0.004(8)
C4 0.052(11) 0.079(11) 0.090(12) 0.006(9) 0.020(9) 0.004(8)
C5 0.063(12) 0.090(12) 0.106(15) 0.029(11) 0.027(10) 0.011(9)
C6 0.121(17) 0.061(11) 0.13(2) 0.007(10) 0.066(16) 0.023(11)
C7 0.093(14) 0.079(11) 0.078(13) 0.001(9) 0.051(12) -0.003(10)
C8 0.107(16) 0.079(10) 0.077(14) 0.001(9) 0.057(13) -0.005(11)
C9 0.061(11) 0.055(8) 0.051(10) 0.002(7) 0.013(8) 0.008(8)
C10 0.112(16) 0.073(9) 0.072(12) -0.022(9) 0.039(12) 0.005(10)
C11 0.14(2) 0.053(9) 0.088(19) -0.008(10) 0.017(13) 0.002(11)

loop_
_atom_type_symbol
_atom_type_description
_atom_type_scat_dispersion_real
_atom_type_scat_dispersion_imag
_atom_type_scat_source
C C 0.0033 0.0016 'International Tables Vol C Tables 4.2.6.8 and 6.1.1.4'
H H 0.0000 0.0000 'International Tables Vol C Tables 4.2.6.8 and 6.1.1.4'
N N 0.0061 0.0033 'International Tables Vol C Tables 4.2.6.8 and 6.1.1.4'
I I -0.4742 1.8119 'International Tables Vol C Tables 4.2.6.8 and 6.1.1.4'

loop_
_geom_angle_atom_site_label_1
_geom_angle_atom_site_label_2
_geom_angle_atom_site_label_3
_geom_angle
_geom_angle_site_symmetry_1
_geom_angle_site_symmetry_3
C5 N1 C1 114.4(19) . .
N1 C1 C2 124(2) . .
C1 C2 C3 117.0(18) . .
C4 C3 C2 118.9(19) . .
C4 C3 C6 122(2) . .
C2 C3 C6 119.5(19) . .
C3 C4 C5 120(2) . .
N1 C5 C4 125.6(19) . .
C6 C6 C3 129(4) 7_546 .
C8 C7 I1 176.5(16) . .
C7 C8 C9 176(2) . .
C10 C9 C8 119.0(15) . .
C10 C9 C9 119.4(11) . 2_655
C8 C9 C9 121.5(9) . 2_655
C9 C10 C11 119.3(19) . .
C11 C11 C10 121.3(11) 2_655 .

loop_
_geom_bond_atom_site_label_1
_geom_bond_atom_site_label_2
_geom_bond_distance
_geom_bond_site_symmetry_2
I1 C7 2.003(19) .
N1 C5 1.31(2) .
N1 C1 1.33(2) .
C1 C2 1.39(3) .
C2 C3 1.40(3) .
C3 C4 1.31(3) .
C3 C6 1.53(3) .
C4 C5 1.37(2) .
C6 C6 1.19(3) 7_546
C7 C8 1.19(2) .
C8 C9 1.43(2) .
C9 C10 1.37(2) .
C9 C9 1.43(3) 2_655
C10 C11 1.38(2) .
C11 C11 1.34(4) 2_655
